data_4034472
loop_
_publ_author_name
'Liu, Zhongsu'
'Zhang, Wenjing'
'Guo, Shan'
'Zhu, Jin'

_publ_section_title
;
 Spiro[indene-1,4'-oxa-zolidinones] Synthesis via Rh(III)-Catalyzed
 Coupling of 4-Phenyl-1,3-oxazol-2(3<i>H</i>)-ones with Alkynes: A
 Redox-Neutral Approach.
;
_journal_issue 18
_journal_name_full 'The Journal of organic chemistry'
_journal_page_first 11945
_journal_page_last 11957
_journal_paper_doi 10.1021/acs.joc.9b01804
_journal_volume 84
_journal_year 2019
_chemical_formula_moiety 'C23 H16 Cl N O2'
_chemical_formula_sum 'C23 H16 Cl N O2'
_chemical_formula_weight 373.82
_space_group_crystal_system triclinic
_space_group_IT_number 2
_space_group_name_Hall '-P 1'
_space_group_name_H-M_alt 'P -1'
_atom_sites_solution_hydrogens mixed
_audit_creation_method SHELXL-2018/3
_cell_angle_alpha 85.0660(10)
_cell_angle_beta 83.4340(10)
_cell_angle_gamma 76.4860(10)
_cell_formula_units_Z 4
_cell_length_a 9.1946(2)
_cell_length_b 13.3206(4)
_cell_length_c 15.4255(4)
_cell_measurement_reflns_used 9930
_cell_measurement_temperature 173(2)
_cell_measurement_theta_max 66.59
_cell_measurement_theta_min 2.89
_cell_volume 1821.48(8)
_computing_cell_refinement 'Bruker SAINT'
_computing_data_collection 'Bruker APEX2'
_computing_data_reduction 'Bruker SAINT'
_computing_molecular_graphics 'Bruker SHELXTL'
_computing_publication_material 'Bruker SHELXTL'
_computing_structure_refinement 'SHELXL-2018/3 (Sheldrick, 2018)'
_computing_structure_solution 'SHELXS-97 (Sheldrick 2008)'
_diffrn_ambient_temperature 173(2)
_diffrn_measured_fraction_theta_full 0.993
_diffrn_measured_fraction_theta_max 0.993
_diffrn_measurement_device_type 'Bruker APEX-II CCD'
_diffrn_measurement_method '\f and \w scans'
_diffrn_radiation_type CuK\a
_diffrn_radiation_wavelength 1.54178
_diffrn_reflns_av_R_equivalents 0.0248
_diffrn_reflns_av_unetI/netI 0.0218
_diffrn_reflns_Laue_measured_fraction_full 0.993
_diffrn_reflns_Laue_measured_fraction_max 0.993
_diffrn_reflns_limit_h_max 10
_diffrn_reflns_limit_h_min -10
_diffrn_reflns_limit_k_max 15
_diffrn_reflns_limit_k_min -15
_diffrn_reflns_limit_l_max 18
_diffrn_reflns_limit_l_min -18
_diffrn_reflns_number 23217
_diffrn_reflns_point_group_measured_fraction_full 0.993
_diffrn_reflns_point_group_measured_fraction_max 0.993
_diffrn_reflns_theta_full 66.662
_diffrn_reflns_theta_max 66.662
_diffrn_reflns_theta_min 2.889
_exptl_absorpt_coefficient_mu 1.998
_exptl_absorpt_correction_T_max 0.3182
_exptl_absorpt_correction_T_min 0.1866
_exptl_absorpt_correction_type multi-scan
_exptl_absorpt_process_details SADABS
_exptl_crystal_colour colorless
_exptl_crystal_density_diffrn 1.363
_exptl_crystal_description prismatic
_exptl_crystal_F_000 776
_exptl_crystal_size_max 0.180
_exptl_crystal_size_mid 0.150
_exptl_crystal_size_min 0.120
_refine_diff_density_max 0.225
_refine_diff_density_min -0.440
_refine_diff_density_rms 0.044
_refine_ls_extinction_method none
_refine_ls_goodness_of_fit_ref 1.034
_refine_ls_hydrogen_treatment mixed
_refine_ls_matrix_type full
_refine_ls_number_parameters 495
_refine_ls_number_reflns 6378
_refine_ls_number_restraints 0
_refine_ls_restrained_S_all 1.034
_refine_ls_R_factor_all 0.0390
_refine_ls_R_factor_gt 0.0357
_refine_ls_shift/su_max 0.000
_refine_ls_shift/su_mean 0.000
_refine_ls_structure_factor_coef Fsqd
_refine_ls_weighting_details 'w=1/[\s^2^(Fo^2^)+(0.0469P)^2^+0.7035P] where P=(Fo^2^+2Fc^2^)/3'
_refine_ls_weighting_scheme calc
_refine_ls_wR_factor_gt 0.0923
_refine_ls_wR_factor_ref 0.0945
_reflns_Friedel_coverage 0.000
_reflns_number_gt 5845
_reflns_number_total 6378
_reflns_threshold_expression 'I > 2\s(I)'
_cod_data_source_file jo9b01804_si_001.cif
_cod_data_source_block 484
_cod_database_code 4034472
_shelx_shelxl_version_number 2018/3
_shelx_space_group_comment
;
The symmetry employed for this shelxl refinement is uniquely defined
by the following loop, which should always be used as a source of
symmetry information in preference to the above space-group names.
They are only intended as comments.
;
_shelx_estimated_absorpt_t_min 0.715
_shelx_estimated_absorpt_t_max 0.795

loop_
_space_group_symop_operation_xyz
'x, y, z'
'-x, -y, -z'

loop_
_atom_site_label
_atom_site_type_symbol
_atom_site_fract_x
_atom_site_fract_y
_atom_site_fract_z
_atom_site_U_iso_or_equiv
_atom_site_adp_type
_atom_site_occupancy
_atom_site_site_symmetry_order
_atom_site_calc_flag
_atom_site_refinement_flags_posn
_atom_site_refinement_flags_adp
Cl1 Cl 0.23682(7) -0.01210(3) 0.70437(3) 0.05815(15) Uani 1 1 d . .
Cl2 Cl 0.19855(5) 0.47491(3) 0.21492(3) 0.04018(12) Uani 1 1 d . .
O1 O 0.34435(12) 0.52705(9) 0.43445(7) 0.0380(3) Uani 1 1 d . .
O2 O 0.13202(12) 0.52785(9) 0.52179(7) 0.0361(3) Uani 1 1 d . .
O3 O 0.15510(14) 1.03073(10) -0.06050(7) 0.0461(3) Uani 1 1 d . .
O4 O 0.36197(12) 0.96080(10) 0.00613(7) 0.0389(3) Uani 1 1 d . .
N1 N 0.34669(15) 0.46868(10) 0.57950(8) 0.0289(3) Uani 1 1 d . .
N2 N 0.14282(15) 0.98438(10) 0.08781(8) 0.0299(3) Uani 1 1 d . .
C1 C 0.2413(2) 0.11786(13) 0.68274(12) 0.0423(4) Uani 1 1 d . .
C2 C 0.25152(19) 0.17499(12) 0.75232(10) 0.0359(4) Uani 1 1 d . .
H2B H 0.259048 0.144177 0.809983 0.043 Uiso 1 1 calc R U
C3 C 0.25026(17) 0.27921(12) 0.73367(9) 0.0302(3) Uani 1 1 d . .
C4 C 0.26575(16) 0.36019(12) 0.79003(9) 0.0282(3) Uani 1 1 d . .
C5 C 0.26191(16) 0.45007(11) 0.74116(9) 0.0276(3) Uani 1 1 d . .
C6 C 0.23848(17) 0.43683(12) 0.64663(9) 0.0288(3) Uani 1 1 d . .
C7 C 0.23839(18) 0.32309(12) 0.64849(10) 0.0326(3) Uani 1 1 d . .
C8 C 0.2310(2) 0.26411(14) 0.58034(11) 0.0426(4) Uani 1 1 d . .
H8A H 0.224222 0.294469 0.522498 0.051 Uiso 1 1 calc R U
C9 C 0.2337(2) 0.15959(15) 0.59791(12) 0.0479(4) Uani 1 1 d . .
H9A H 0.230324 0.117316 0.551947 0.057 Uiso 1 1 calc R U
C10 C 0.28998(16) 0.33917(11) 0.88369(9) 0.0286(3) Uani 1 1 d . .
C11 C 0.39873(18) 0.37684(12) 0.91880(10) 0.0339(3) Uani 1 1 d . .
H11A H 0.454167 0.419346 0.882961 0.041 Uiso 1 1 calc R U
C12 C 0.42660(19) 0.35272(14) 1.00566(10) 0.0400(4) Uani 1 1 d . .
H12A H 0.499996 0.379399 1.029104 0.048 Uiso 1 1 calc R U
C13 C 0.3475(2) 0.28980(14) 1.05817(10) 0.0413(4) Uani 1 1 d . .
H13A H 0.367673 0.272430 1.117309 0.050 Uiso 1 1 calc R U
C14 C 0.23939(19) 0.25251(13) 1.02437(10) 0.0391(4) Uani 1 1 d . .
H14A H 0.185034 0.209547 1.060456 0.047 Uiso 1 1 calc R U
C15 C 0.20939(18) 0.27731(12) 0.93790(10) 0.0338(3) Uani 1 1 d . .
H15A H 0.133629 0.252053 0.915497 0.041 Uiso 1 1 calc R U
C16 C 0.26887(17) 0.55079(11) 0.77219(9) 0.0281(3) Uani 1 1 d . .
C17 C 0.38335(19) 0.60057(13) 0.74020(10) 0.0346(3) Uani 1 1 d . .
H17A H 0.459035 0.569833 0.697063 0.042 Uiso 1 1 calc R U
C18 C 0.3877(2) 0.69455(13) 0.77081(10) 0.0411(4) Uani 1 1 d . .
H18A H 0.466944 0.727295 0.748928 0.049 Uiso 1 1 calc R U
C19 C 0.2776(2) 0.74113(13) 0.83291(11) 0.0419(4) Uani 1 1 d . .
H19A H 0.280152 0.806068 0.853039 0.050 Uiso 1 1 calc R U
C20 C 0.16390(19) 0.69212(13) 0.86538(11) 0.0399(4) Uani 1 1 d . .
H20A H 0.088393 0.723422 0.908370 0.048 Uiso 1 1 calc R U
C21 C 0.15919(18) 0.59776(13) 0.83574(10) 0.0346(3) Uani 1 1 d . .
H21A H 0.080791 0.564715 0.858782 0.041 Uiso 1 1 calc R U
C22 C 0.09407(17) 0.50843(13) 0.61435(9) 0.0339(3) Uani 1 1 d . .
H22A H 0.008705 0.473923 0.624635 0.041 Uiso 1 1 calc R U
H22B H 0.067099 0.573784 0.644636 0.041 Uiso 1 1 calc R U
C23 C 0.28343(17) 0.50907(12) 0.50639(9) 0.0295(3) Uani 1 1 d . .
C24 C 0.20844(17) 0.60351(11) 0.19031(10) 0.0305(3) Uani 1 1 d . .
C25 C 0.22226(17) 0.66235(11) 0.25781(9) 0.0294(3) Uani 1 1 d . .
H25A H 0.225417 0.634304 0.316492 0.035 Uiso 1 1 calc R U
C26 C 0.23124(16) 0.76413(11) 0.23536(9) 0.0274(3) Uani 1 1 d . .
C27 C 0.23653(16) 0.84801(11) 0.29072(9) 0.0274(3) Uani 1 1 d . .
C28 C 0.23586(16) 0.93644(11) 0.24049(9) 0.0281(3) Uani 1 1 d . .
C29 C 0.24553(16) 0.91466(11) 0.14386(9) 0.0273(3) Uani 1 1 d . .
C30 C 0.22928(16) 0.80370(11) 0.14874(9) 0.0279(3) Uani 1 1 d . .
C31 C 0.21394(18) 0.74422(12) 0.08311(10) 0.0328(3) Uani 1 1 d . .
H31A H 0.211166 0.772199 0.024401 0.039 Uiso 1 1 calc R U
C32 C 0.20257(18) 0.64235(13) 0.10417(10) 0.0343(3) Uani 1 1 d . .
H32A H 0.190940 0.600052 0.060067 0.041 Uiso 1 1 calc R U
C33 C 0.23351(17) 0.83245(11) 0.38700(9) 0.0288(3) Uani 1 1 d . .
C34 C 0.1069(2) 0.87714(17) 0.43985(12) 0.0516(5) Uani 1 1 d . .
H34A H 0.025005 0.922700 0.414442 0.062 Uiso 1 1 calc R U
C35 C 0.0990(2) 0.85584(19) 0.52966(12) 0.0613(6) Uani 1 1 d . .
H35A H 0.010504 0.885507 0.565159 0.074 Uiso 1 1 calc R U
C36 C 0.2176(2) 0.79240(14) 0.56758(11) 0.0474(4) Uani 1 1 d . .
H36A H 0.211366 0.777596 0.629067 0.057 Uiso 1 1 calc R U
C37 C 0.3448(2) 0.75060(14) 0.51631(11) 0.0478(4) Uani 1 1 d . .
H37A H 0.428393 0.708179 0.542488 0.057 Uiso 1 1 calc R U
C38 C 0.3528(2) 0.76962(13) 0.42626(11) 0.0430(4) Uani 1 1 d . .
H38A H 0.441294 0.739073 0.391224 0.052 Uiso 1 1 calc R U
C39 C 0.24218(17) 1.03686(11) 0.27137(9) 0.0295(3) Uani 1 1 d . .
C40 C 0.34888(19) 1.04316(13) 0.32683(11) 0.0380(4) Uani 1 1 d . .
H40A H 0.419211 0.982256 0.343867 0.046 Uiso 1 1 calc R U
C41 C 0.3538(2) 1.13708(14) 0.35748(11) 0.0430(4) Uani 1 1 d . .
H41A H 0.427311 1.139961 0.395173 0.052 Uiso 1 1 calc R U
C42 C 0.2525(2) 1.22634(13) 0.33353(11) 0.0416(4) Uani 1 1 d . .
H42A H 0.255770 1.290591 0.354711 0.050 Uiso 1 1 calc R U
C43 C 0.1460(2) 1.22146(13) 0.27832(10) 0.0404(4) Uani 1 1 d . .
H43A H 0.076349 1.282817 0.261433 0.048 Uiso 1 1 calc R U
C44 C 0.13985(19) 1.12799(12) 0.24747(10) 0.0342(3) Uani 1 1 d . .
H44A H 0.065869 1.125686 0.209897 0.041 Uiso 1 1 calc R U
C45 C 0.39640(17) 0.92983(13) 0.09499(10) 0.0332(3) Uani 1 1 d . .
H45A H 0.432119 0.984140 0.120795 0.040 Uiso 1 1 calc R U
H45B H 0.474456 0.864617 0.097252 0.040 Uiso 1 1 calc R U
C46 C 0.21208(18) 0.99533(12) 0.00610(10) 0.0339(3) Uani 1 1 d . .
H1A H 0.439(2) 0.4547(13) 0.5797(11) 0.030(4) Uiso 1 1 d . .
H2A H 0.052(2) 0.9823(14) 0.0902(12) 0.039(5) Uiso 1 1 d . .

loop_
_atom_site_aniso_label
_atom_site_aniso_U_11
_atom_site_aniso_U_22
_atom_site_aniso_U_33
_atom_site_aniso_U_23
_atom_site_aniso_U_13
_atom_site_aniso_U_12
Cl1 0.0858(4) 0.0346(2) 0.0605(3) -0.0029(2) -0.0111(3) -0.0245(2)
Cl2 0.0534(2) 0.0284(2) 0.0414(2) -0.00199(15) -0.00158(17) -0.01596(17)
O1 0.0375(6) 0.0528(7) 0.0249(5) 0.0085(5) -0.0062(4) -0.0153(5)
O2 0.0302(6) 0.0522(7) 0.0267(5) 0.0073(5) -0.0079(4) -0.0121(5)
O3 0.0486(7) 0.0629(8) 0.0328(6) 0.0216(6) -0.0153(5) -0.0283(6)
O4 0.0347(6) 0.0584(7) 0.0265(5) 0.0104(5) -0.0052(4) -0.0201(5)
N1 0.0258(7) 0.0370(7) 0.0236(6) 0.0053(5) -0.0047(5) -0.0085(5)
N2 0.0292(7) 0.0331(7) 0.0282(6) 0.0101(5) -0.0087(5) -0.0100(5)
C1 0.0544(10) 0.0339(9) 0.0426(9) -0.0017(7) -0.0048(8) -0.0183(8)
C2 0.0443(9) 0.0341(8) 0.0313(8) 0.0029(6) -0.0056(7) -0.0139(7)
C3 0.0329(8) 0.0336(8) 0.0262(7) 0.0002(6) -0.0044(6) -0.0116(6)
C4 0.0275(7) 0.0336(8) 0.0245(7) 0.0008(6) -0.0036(6) -0.0094(6)
C5 0.0268(7) 0.0331(8) 0.0240(7) 0.0003(6) -0.0041(6) -0.0092(6)
C6 0.0318(8) 0.0340(8) 0.0223(7) 0.0018(6) -0.0040(6) -0.0117(6)
C7 0.0388(8) 0.0358(8) 0.0266(7) 0.0004(6) -0.0042(6) -0.0157(7)
C8 0.0618(11) 0.0466(10) 0.0255(8) -0.0007(7) -0.0056(7) -0.0244(8)
C9 0.0697(12) 0.0448(10) 0.0367(9) -0.0093(8) -0.0029(8) -0.0269(9)
C10 0.0301(7) 0.0300(8) 0.0239(7) 0.0008(6) -0.0042(6) -0.0035(6)
C11 0.0354(8) 0.0362(8) 0.0305(8) 0.0007(6) -0.0063(6) -0.0087(7)
C12 0.0420(9) 0.0463(10) 0.0321(8) -0.0037(7) -0.0128(7) -0.0060(7)
C13 0.0480(10) 0.0478(10) 0.0235(8) 0.0012(7) -0.0073(7) -0.0009(8)
C14 0.0422(9) 0.0425(9) 0.0283(8) 0.0057(7) 0.0017(7) -0.0063(7)
C15 0.0334(8) 0.0375(8) 0.0297(8) 0.0032(6) -0.0020(6) -0.0087(7)
C16 0.0324(7) 0.0299(8) 0.0230(7) 0.0036(6) -0.0100(6) -0.0078(6)
C17 0.0408(9) 0.0397(9) 0.0259(7) 0.0021(6) -0.0048(6) -0.0151(7)
C18 0.0559(10) 0.0430(9) 0.0319(8) 0.0064(7) -0.0111(7) -0.0261(8)
C19 0.0614(11) 0.0324(9) 0.0352(9) 0.0003(7) -0.0205(8) -0.0106(8)
C20 0.0401(9) 0.0427(9) 0.0360(9) -0.0084(7) -0.0114(7) -0.0016(7)
C21 0.0322(8) 0.0411(9) 0.0319(8) -0.0028(7) -0.0060(6) -0.0097(7)
C22 0.0306(8) 0.0465(9) 0.0249(7) 0.0028(6) -0.0046(6) -0.0103(7)
C23 0.0314(8) 0.0334(8) 0.0260(7) 0.0023(6) -0.0057(6) -0.0120(6)
C24 0.0312(8) 0.0273(7) 0.0343(8) 0.0009(6) -0.0030(6) -0.0103(6)
C25 0.0336(8) 0.0295(8) 0.0257(7) 0.0038(6) -0.0047(6) -0.0093(6)
C26 0.0283(7) 0.0284(7) 0.0265(7) 0.0023(6) -0.0056(6) -0.0082(6)
C27 0.0286(7) 0.0279(7) 0.0265(7) 0.0025(6) -0.0060(6) -0.0081(6)
C28 0.0287(7) 0.0293(8) 0.0273(7) 0.0033(6) -0.0063(6) -0.0084(6)
C29 0.0291(7) 0.0283(7) 0.0256(7) 0.0052(6) -0.0069(6) -0.0088(6)
C30 0.0285(7) 0.0294(7) 0.0265(7) 0.0040(6) -0.0048(6) -0.0090(6)
C31 0.0385(8) 0.0366(8) 0.0249(7) 0.0020(6) -0.0061(6) -0.0116(7)
C32 0.0384(8) 0.0371(8) 0.0304(8) -0.0044(6) -0.0047(6) -0.0126(7)
C33 0.0382(8) 0.0251(7) 0.0256(7) 0.0025(6) -0.0071(6) -0.0117(6)
C34 0.0411(10) 0.0716(13) 0.0345(9) 0.0102(9) -0.0038(8) -0.0023(9)
C35 0.0581(12) 0.0838(16) 0.0329(10) 0.0040(10) 0.0048(9) -0.0046(11)
C36 0.0745(13) 0.0437(10) 0.0255(8) 0.0037(7) -0.0111(8) -0.0152(9)
C37 0.0671(12) 0.0400(10) 0.0349(9) 0.0026(7) -0.0221(9) -0.0026(9)
C38 0.0517(10) 0.0398(9) 0.0320(8) -0.0009(7) -0.0096(7) 0.0027(8)
C39 0.0345(8) 0.0289(8) 0.0259(7) 0.0037(6) -0.0019(6) -0.0109(6)
C40 0.0426(9) 0.0317(8) 0.0418(9) 0.0034(7) -0.0126(7) -0.0109(7)
C41 0.0530(10) 0.0421(10) 0.0403(9) -0.0013(7) -0.0110(8) -0.0211(8)
C42 0.0603(11) 0.0306(8) 0.0354(9) -0.0021(7) 0.0017(8) -0.0165(8)
C43 0.0548(10) 0.0302(8) 0.0319(8) 0.0013(6) -0.0004(7) -0.0043(7)
C44 0.0419(9) 0.0320(8) 0.0271(7) 0.0039(6) -0.0034(6) -0.0070(7)
C45 0.0322(8) 0.0409(9) 0.0279(7) 0.0075(6) -0.0065(6) -0.0127(7)
C46 0.0376(8) 0.0378(8) 0.0307(8) 0.0100(6) -0.0098(7) -0.0187(7)

loop_
_atom_type_symbol
_atom_type_description
_atom_type_scat_dispersion_real
_atom_type_scat_dispersion_imag
_atom_type_scat_source
C C 0.0181 0.0091 'International Tables Vol C Tables 4.2.6.8 and 6.1.1.4'
H H 0.0000 0.0000 'International Tables Vol C Tables 4.2.6.8 and 6.1.1.4'
N N 0.0311 0.0180 'International Tables Vol C Tables 4.2.6.8 and 6.1.1.4'
O O 0.0492 0.0322 'International Tables Vol C Tables 4.2.6.8 and 6.1.1.4'
Cl Cl 0.3639 0.7018 'International Tables Vol C Tables 4.2.6.8 and 6.1.1.4'

loop_
_geom_angle_atom_site_label_1
_geom_angle_atom_site_label_2
_geom_angle_atom_site_label_3
_geom_angle
C23 O2 C22 108.26(11)
C46 O4 C45 108.61(11)
C23 N1 C6 112.10(13)
C23 N1 H1A 120.2(12)
C6 N1 H1A 126.7(12)
C46 N2 C29 110.37(13)
C46 N2 H2A 115.4(13)
C29 N2 H2A 121.4(13)
C9 C1 C2 122.97(16)
C9 C1 Cl1 118.80(13)
C2 C1 Cl1 118.23(13)
C3 C2 C1 117.04(15)
C3 C2 H2B 121.5
C1 C2 H2B 121.5
C2 C3 C7 120.55(14)
C2 C3 C4 131.24(14)
C7 C3 C4 108.16(13)
C5 C4 C10 127.70(14)
C5 C4 C3 109.35(13)
C10 C4 C3 122.86(13)
C4 C5 C16 126.94(13)
C4 C5 C6 110.43(13)
C16 C5 C6 122.52(12)
N1 C6 C7 113.67(12)
N1 C6 C5 116.08(12)
C7 C6 C5 102.25(11)
N1 C6 C22 97.97(11)
C7 C6 C22 113.26(13)
C5 C6 C22 114.24(12)
C8 C7 C3 121.19(15)
C8 C7 C6 129.11(14)
C3 C7 C6 109.69(13)
C7 C8 C9 118.85(15)
C7 C8 H8A 120.6
C9 C8 H8A 120.6
C1 C9 C8 119.36(16)
C1 C9 H9A 120.3
C8 C9 H9A 120.3
C11 C10 C15 118.58(14)
C11 C10 C4 120.66(13)
C15 C10 C4 120.70(14)
C12 C11 C10 120.60(15)
C12 C11 H11A 119.7
C10 C11 H11A 119.7
C13 C12 C11 120.11(16)
C13 C12 H12A 119.9
C11 C12 H12A 119.9
C14 C13 C12 119.83(15)
C14 C13 H13A 120.1
C12 C13 H13A 120.1
C13 C14 C15 120.47(16)
C13 C14 H14A 119.8
C15 C14 H14A 119.8
C14 C15 C10 120.40(15)
C14 C15 H15A 119.8
C10 C15 H15A 119.8
C17 C16 C21 118.47(14)
C17 C16 C5 121.73(14)
C21 C16 C5 119.80(13)
C18 C17 C16 120.53(15)
C18 C17 H17A 119.7
C16 C17 H17A 119.7
C19 C18 C17 120.63(16)
C19 C18 H18A 119.7
C17 C18 H18A 119.7
C18 C19 C20 119.29(16)
C18 C19 H19A 120.4
C20 C19 H19A 120.4
C19 C20 C21 120.55(16)
C19 C20 H20A 119.7
C21 C20 H20A 119.7
C20 C21 C16 120.53(15)
C20 C21 H21A 119.7
C16 C21 H21A 119.7
O2 C22 C6 104.49(11)
O2 C22 H22A 110.9
C6 C22 H22A 110.9
O2 C22 H22B 110.9
C6 C22 H22B 110.9
H22A C22 H22B 108.9
O1 C23 N1 128.70(14)
O1 C23 O2 121.38(13)
N1 C23 O2 109.91(12)
C32 C24 C25 122.97(14)
C32 C24 Cl2 118.44(12)
C25 C24 Cl2 118.59(11)
C26 C25 C24 116.81(13)
C26 C25 H25A 121.6
C24 C25 H25A 121.6
C25 C26 C30 120.98(13)
C25 C26 C27 130.53(13)
C30 C26 C27 108.43(12)
C28 C27 C26 109.70(13)
C28 C27 C33 128.17(14)
C26 C27 C33 122.03(12)
C27 C28 C39 126.09(13)
C27 C28 C29 109.73(13)
C39 C28 C29 123.85(12)
N2 C29 C30 113.41(12)
N2 C29 C28 118.62(12)
C30 C29 C28 102.35(11)
N2 C29 C45 98.76(11)
C30 C29 C45 113.28(13)
C28 C29 C45 110.93(12)
C31 C30 C26 121.13(14)
C31 C30 C29 129.70(13)
C26 C30 C29 109.17(12)
C30 C31 C32 118.94(14)
C30 C31 H31A 120.5
C32 C31 H31A 120.5
C24 C32 C31 119.14(14)
C24 C32 H32A 120.4
C31 C32 H32A 120.4
C38 C33 C34 118.33(15)
C38 C33 C27 121.30(14)
C34 C33 C27 120.30(14)
C33 C34 C35 120.44(17)
C33 C34 H34A 119.8
C35 C34 H34A 119.8
C36 C35 C34 120.53(19)
C36 C35 H35A 119.7
C34 C35 H35A 119.7
C37 C36 C35 119.47(16)
C37 C36 H36A 120.3
C35 C36 H36A 120.3
C36 C37 C38 120.48(17)
C36 C37 H37A 119.8
C38 C37 H37A 119.8
C33 C38 C37 120.70(17)
C33 C38 H38A 119.6
C37 C38 H38A 119.6
C40 C39 C44 118.21(14)
C40 C39 C28 120.59(14)
C44 C39 C28 121.19(14)
C41 C40 C39 120.94(16)
C41 C40 H40A 119.5
C39 C40 H40A 119.5
C42 C41 C40 120.37(16)
C42 C41 H41A 119.8
C40 C41 H41A 119.8
C41 C42 C43 119.41(16)
C41 C42 H42A 120.3
C43 C42 H42A 120.3
C42 C43 C44 120.69(16)
C42 C43 H43A 119.7
C44 C43 H43A 119.7
C43 C44 C39 120.38(15)
C43 C44 H44A 119.8
C39 C44 H44A 119.8
O4 C45 C29 104.36(11)
O4 C45 H45A 110.9
C29 C45 H45A 110.9
O4 C45 H45B 110.9
C29 C45 H45B 110.9
H45A C45 H45B 108.9
O3 C46 O4 121.38(14)
O3 C46 N2 128.15(16)
O4 C46 N2 110.47(13)

loop_
_geom_bond_atom_site_label_1
_geom_bond_atom_site_label_2
_geom_bond_distance
Cl1 C1 1.7437(17)
Cl2 C24 1.7435(15)
O1 C23 1.2155(18)
O2 C23 1.3523(18)
O2 C22 1.4464(17)
O3 C46 1.2151(19)
O4 C46 1.347(2)
O4 C45 1.4457(18)
N1 C23 1.3414(19)
N1 C6 1.4589(19)
N1 H1A 0.828(19)
N2 C46 1.358(2)
N2 C29 1.4630(19)
N2 H2A 0.84(2)
C1 C9 1.380(3)
C1 C2 1.392(2)
C2 C3 1.391(2)
C2 H2B 0.9500
C3 C7 1.397(2)
C3 C4 1.484(2)
C4 C5 1.354(2)
C4 C10 1.480(2)
C5 C16 1.480(2)
C5 C6 1.5289(19)
C6 C7 1.513(2)
C6 C22 1.549(2)
C7 C8 1.382(2)
C8 C9 1.390(3)
C8 H8A 0.9500
C9 H9A 0.9500
C10 C11 1.396(2)
C10 C15 1.397(2)
C11 C12 1.389(2)
C11 H11A 0.9500
C12 C13 1.386(3)
C12 H12A 0.9500
C13 C14 1.378(3)
C13 H13A 0.9500
C14 C15 1.389(2)
C14 H14A 0.9500
C15 H15A 0.9500
C16 C17 1.394(2)
C16 C21 1.398(2)
C17 C18 1.386(2)
C17 H17A 0.9500
C18 C19 1.383(3)
C18 H18A 0.9500
C19 C20 1.383(3)
C19 H19A 0.9500
C20 C21 1.386(2)
C20 H20A 0.9500
C21 H21A 0.9500
C22 H22A 0.9900
C22 H22B 0.9900
C24 C32 1.386(2)
C24 C25 1.390(2)
C25 C26 1.389(2)
C25 H25A 0.9500
C26 C30 1.394(2)
C26 C27 1.476(2)
C27 C28 1.352(2)
C27 C33 1.480(2)
C28 C39 1.474(2)
C28 C29 1.532(2)
C29 C30 1.515(2)
C29 C45 1.549(2)
C30 C31 1.377(2)
C31 C32 1.393(2)
C31 H31A 0.9500
C32 H32A 0.9500
C33 C38 1.380(2)
C33 C34 1.384(2)
C34 C35 1.387(3)
C34 H34A 0.9500
C35 C36 1.370(3)
C35 H35A 0.9500
C36 C37 1.365(3)
C36 H36A 0.9500
C37 C38 1.387(2)
C37 H37A 0.9500
C38 H38A 0.9500
C39 C40 1.394(2)
C39 C44 1.401(2)
C40 C41 1.387(2)
C40 H40A 0.9500
C41 C42 1.380(3)
C41 H41A 0.9500
C42 C43 1.385(3)
C42 H42A 0.9500
C43 C44 1.386(2)
C43 H43A 0.9500
C44 H44A 0.9500
C45 H45A 0.9900
C45 H45B 0.9900

loop_
_geom_hbond_atom_site_label_D
_geom_hbond_atom_site_label_H
_geom_hbond_atom_site_label_A
_geom_hbond_distance_DH
_geom_hbond_distance_HA
_geom_hbond_distance_DA
_geom_hbond_angle_DHA
_geom_hbond_site_symmetry_A
_geom_hbond_publ_flag
N1 H1A O1 0.828(19) 2.045(19) 2.8377(17) 160.0(16) 2_666 yes
N2 H2A O3 0.84(2) 2.06(2) 2.8736(18) 164.2(17) 2_575 yes

loop_
_geom_torsion_atom_site_label_1
_geom_torsion_atom_site_label_2
_geom_torsion_atom_site_label_3
_geom_torsion_atom_site_label_4
_geom_torsion
C9 C1 C2 C3 1.5(3)
Cl1 C1 C2 C3 -178.10(13)
C1 C2 C3 C7 0.3(2)
C1 C2 C3 C4 -176.96(16)
C2 C3 C4 C5 178.11(16)
C7 C3 C4 C5 0.59(17)
C2 C3 C4 C10 1.2(3)
C7 C3 C4 C10 -176.28(14)
C10 C4 C5 C16 -5.4(2)
C3 C4 C5 C16 177.93(13)
C10 C4 C5 C6 178.34(13)
C3 C4 C5 C6 1.67(17)
C23 N1 C6 C7 96.27(15)
C23 N1 C6 C5 -145.53(13)
C23 N1 C6 C22 -23.52(15)
C4 C5 C6 N1 -127.38(14)
C16 C5 C6 N1 56.16(19)
C4 C5 C6 C7 -3.06(16)
C16 C5 C6 C7 -179.52(13)
C4 C5 C6 C22 119.69(14)
C16 C5 C6 C22 -56.77(18)
C2 C3 C7 C8 -1.5(2)
C4 C3 C7 C8 176.37(15)
C2 C3 C7 C6 179.56(14)
C4 C3 C7 C6 -2.61(17)
N1 C6 C7 C8 -49.6(2)
C5 C6 C7 C8 -175.47(17)
C22 C6 C7 C8 61.1(2)
N1 C6 C7 C3 129.29(14)
C5 C6 C7 C3 3.40(16)
C22 C6 C7 C3 -120.02(14)
C3 C7 C8 C9 0.8(3)
C6 C7 C8 C9 179.56(17)
C2 C1 C9 C8 -2.2(3)
Cl1 C1 C9 C8 177.43(15)
C7 C8 C9 C1 1.0(3)
C5 C4 C10 C11 -41.9(2)
C3 C4 C10 C11 134.32(15)
C5 C4 C10 C15 141.00(16)
C3 C4 C10 C15 -42.7(2)
C15 C10 C11 C12 0.4(2)
C4 C10 C11 C12 -176.75(14)
C10 C11 C12 C13 0.7(2)
C11 C12 C13 C14 -1.0(3)
C12 C13 C14 C15 0.2(3)
C13 C14 C15 C10 0.9(2)
C11 C10 C15 C14 -1.2(2)
C4 C10 C15 C14 175.92(14)
C4 C5 C16 C17 119.85(17)
C6 C5 C16 C17 -64.3(2)
C4 C5 C16 C21 -59.6(2)
C6 C5 C16 C21 116.21(16)
C21 C16 C17 C18 -0.1(2)
C5 C16 C17 C18 -179.60(14)
C16 C17 C18 C19 -0.7(2)
C17 C18 C19 C20 1.0(2)
C18 C19 C20 C21 -0.5(2)
C19 C20 C21 C16 -0.3(2)
C17 C16 C21 C20 0.6(2)
C5 C16 C21 C20 -179.88(14)
C23 O2 C22 C6 -21.06(16)
N1 C6 C22 O2 25.61(14)
C7 C6 C22 O2 -94.49(14)
C5 C6 C22 O2 148.96(12)
C6 N1 C23 O1 -166.69(15)
C6 N1 C23 O2 12.26(18)
C22 O2 C23 O1 -174.42(14)
C22 O2 C23 N1 6.54(17)
C32 C24 C25 C26 -0.4(2)
Cl2 C24 C25 C26 179.40(11)
C24 C25 C26 C30 -1.2(2)
C24 C25 C26 C27 175.56(14)
C25 C26 C27 C28 -176.30(15)
C30 C26 C27 C28 0.78(17)
C25 C26 C27 C33 0.4(2)
C30 C26 C27 C33 177.48(13)
C26 C27 C28 C39 -179.14(13)
C33 C27 C28 C39 4.4(2)
C26 C27 C28 C29 -5.54(16)
C33 C27 C28 C29 178.01(14)
C46 N2 C29 C30 -95.13(15)
C46 N2 C29 C28 144.75(13)
C46 N2 C29 C45 25.03(15)
C27 C28 C29 N2 133.40(14)
C39 C28 C29 N2 -52.83(19)
C27 C28 C29 C30 7.75(15)
C39 C28 C29 C30 -178.48(13)
C27 C28 C29 C45 -113.37(14)
C39 C28 C29 C45 60.40(18)
C25 C26 C30 C31 1.9(2)
C27 C26 C30 C31 -175.48(14)
C25 C26 C30 C29 -178.23(13)
C27 C26 C30 C29 4.37(16)
N2 C29 C30 C31 43.6(2)
C28 C29 C30 C31 172.63(15)
C45 C29 C30 C31 -67.9(2)
N2 C29 C30 C26 -136.18(13)
C28 C29 C30 C26 -7.19(15)
C45 C29 C30 C26 112.29(14)
C26 C30 C31 C32 -1.0(2)
C29 C30 C31 C32 179.22(14)
C25 C24 C32 C31 1.3(2)
Cl2 C24 C32 C31 -178.48(12)
C30 C31 C32 C24 -0.6(2)
C28 C27 C33 C38 -115.51(19)
C26 C27 C33 C38 68.4(2)
C28 C27 C33 C34 67.6(2)
C26 C27 C33 C34 -108.47(18)
C38 C33 C34 C35 -2.3(3)
C27 C33 C34 C35 174.66(19)
C33 C34 C35 C36 1.6(3)
C34 C35 C36 C37 0.5(3)
C35 C36 C37 C38 -1.8(3)
C34 C33 C38 C37 1.0(3)
C27 C33 C38 C37 -175.99(16)
C36 C37 C38 C33 1.1(3)
C27 C28 C39 C40 48.3(2)
C29 C28 C39 C40 -124.39(16)
C27 C28 C39 C44 -130.34(16)
C29 C28 C39 C44 56.9(2)
C44 C39 C40 C41 -0.1(2)
C28 C39 C40 C41 -178.79(15)
C39 C40 C41 C42 0.1(3)
C40 C41 C42 C43 -0.2(3)
C41 C42 C43 C44 0.3(3)
C42 C43 C44 C39 -0.3(2)
C40 C39 C44 C43 0.2(2)
C28 C39 C44 C43 178.92(14)
C46 O4 C45 C29 19.04(16)
N2 C29 C45 O4 -25.59(14)
C30 C29 C45 O4 94.67(14)
C28 C29 C45 O4 -150.89(12)
C45 O4 C46 O3 176.36(15)
C45 O4 C46 N2 -3.38(18)
C29 N2 C46 O3 165.08(16)
C29 N2 C46 O4 -15.20(18)
